data_4022064
loop_
_publ_author_name
'Jenny Y. Yang'
'Julien Bachmann'
'Daniel G. Nocera'

_publ_section_title
;
 Hangman Salen Platforms Containing Two Xanthene Scaffolds
;
_journal_name_full 'Journal of Organic Chemistry'
_journal_page_first 8706
_journal_page_last 8714
_journal_paper_doi 10.1021/jo0613075
_journal_volume 71
_journal_year 2006
_chemical_formula_sum 'C31 H34 O5'
_chemical_formula_weight 486.58
_chemical_name_systematic
; 
 ? 
;
_space_group_IT_number 2
_symmetry_cell_setting triclinic
_symmetry_space_group_name_Hall '-P 1'
_symmetry_space_group_name_H-M 'P -1'
_atom_sites_solution_hydrogens geom
_atom_sites_solution_primary direct
_atom_sites_solution_secondary difmap
_audit_creation_method SHELXL-97
_cell_angle_alpha 78.978(2)
_cell_angle_beta 82.309(2)
_cell_angle_gamma 68.047(2)
_cell_formula_units_Z 2
_cell_length_a 9.7828(9)
_cell_length_b 9.8015(9)
_cell_length_c 15.3502(14)
_cell_measurement_reflns_used 2325
_cell_measurement_temperature 467(2)
_cell_measurement_theta_max 24.69
_cell_measurement_theta_min 2.27
_cell_volume 1336.8(2)
_computing_cell_refinement 'Bruker SMART'
_computing_data_collection 'Bruker SMART'
_computing_data_reduction 'Bruker SAINT'
_computing_molecular_graphics 'Bruker SHELXTL'
_computing_publication_material 'Bruker SHELXTL'
_computing_structure_refinement 'SHELXL-97 (Sheldrick, 1997)'
_computing_structure_solution 'SHELXS-97 (Sheldrick, 1990)'
_diffrn_ambient_temperature 467(2)
_diffrn_measured_fraction_theta_full 0.976
_diffrn_measured_fraction_theta_max 0.976
_diffrn_measurement_device_type 'CCD area detector'
_diffrn_measurement_method 'phi and omega scans'
_diffrn_radiation_monochromator graphite
_diffrn_radiation_source 'fine-focus sealed tube'
_diffrn_radiation_type MoK\a
_diffrn_radiation_wavelength 0.71073
_diffrn_reflns_av_R_equivalents 0.0274
_diffrn_reflns_av_sigmaI/netI 0.0569
_diffrn_reflns_limit_h_max 7
_diffrn_reflns_limit_h_min -11
_diffrn_reflns_limit_k_max 9
_diffrn_reflns_limit_k_min -11
_diffrn_reflns_limit_l_max 18
_diffrn_reflns_limit_l_min -18
_diffrn_reflns_number 6974
_diffrn_reflns_theta_full 24.73
_diffrn_reflns_theta_max 24.73
_diffrn_reflns_theta_min 2.27
_exptl_absorpt_coefficient_mu 0.081
_exptl_absorpt_correction_type none
_exptl_crystal_colour colorless
_exptl_crystal_density_diffrn 1.199
_exptl_crystal_density_meas 0
_exptl_crystal_density_method 'not measured'
_exptl_crystal_F_000 520
_exptl_crystal_size_max .34
_exptl_crystal_size_mid .31
_exptl_crystal_size_min .15
_refine_diff_density_max 0.476
_refine_diff_density_min -0.284
_refine_diff_density_rms 0.052
_refine_ls_extinction_method none
_refine_ls_goodness_of_fit_ref 1.021
_refine_ls_hydrogen_treatment mixed
_refine_ls_matrix_type full
_refine_ls_number_parameters 334
_refine_ls_number_reflns 4471
_refine_ls_number_restraints 0
_refine_ls_restrained_S_all 1.021
_refine_ls_R_factor_all 0.1084
_refine_ls_R_factor_gt 0.0720
_refine_ls_shift/su_max 0.000
_refine_ls_shift/su_mean 0.000
_refine_ls_structure_factor_coef Fsqd
_refine_ls_weighting_details 'calc w=1/[\s^2^(Fo^2^)+(0.0620P)^2^+1.7366P] where P=(Fo^2^+2Fc^2^)/3'
_refine_ls_weighting_scheme calc
_refine_ls_wR_factor_gt 0.1568
_refine_ls_wR_factor_ref 0.1738
_reflns_number_gt 3090
_reflns_number_total 4471
_reflns_threshold_expression >2sigma(I)
_cod_data_source_file jo0613075rom20060625_094416.cif
_cod_depositor_comments
;
The following automatic conversions were performed:
'_symmetry_cell_setting' value 'Triclinic' changed to 'triclinic'
according to '/home/saulius/struct/CIF-dictionaries/cif_core.dic'
dictionary named 'cif_core.dic' version 2.4.1 from 2010-06-29.

Automatic conversion script
Id: cif_fix_enum 1527 2010-12-29 10:47:43Z saulius 
;
_cod_database_code 4022064

loop_
_symmetry_equiv_pos_as_xyz
'x, y, z'
'-x, -y, -z'

loop_
_atom_site_label
_atom_site_type_symbol
_atom_site_fract_x
_atom_site_fract_y
_atom_site_fract_z
_atom_site_U_iso_or_equiv
_atom_site_adp_type
_atom_site_occupancy
_atom_site_symmetry_multiplicity
_atom_site_calc_flag
_atom_site_refinement_flags
_atom_site_disorder_assembly
_atom_site_disorder_group
C1 C 0.2435(3) 0.7977(3) 0.27234(19) 0.0234(7) Uani 1 1 d . . .
C2 C 0.1525(3) 0.9389(3) 0.2921(2) 0.0252(7) Uani 1 1 d . . .
C3 C 0.1189(3) 1.0581(3) 0.2233(2) 0.0284(7) Uani 1 1 d . . .
H3 H 0.0602 1.1522 0.2362 0.034 Uiso 1 1 calc R . .
C4 C 0.1697(4) 1.0418(3) 0.1362(2) 0.0278(7) Uani 1 1 d . . .
C5 C 0.2612(4) 0.9002(3) 0.1201(2) 0.0296(8) Uani 1 1 d . . .
H5 H 0.2981 0.8872 0.0620 0.036 Uiso 1 1 calc R . .
C6 C 0.3007(3) 0.7762(3) 0.18678(19) 0.0245(7) Uani 1 1 d . . .
C7 C 0.4036(3) 0.6234(3) 0.1647(2) 0.0277(7) Uani 1 1 d . . .
C8 C 0.4104(3) 0.5033(3) 0.2457(2) 0.0259(7) Uani 1 1 d . . .
C9 C 0.4810(3) 0.3530(3) 0.2388(2) 0.0285(7) Uani 1 1 d . . .
H9 H 0.5260 0.3272 0.1840 0.034 Uiso 1 1 calc R . .
C10 C 0.4876(3) 0.2397(3) 0.3098(2) 0.0283(7) Uani 1 1 d . A .
C11 C 0.4176(3) 0.2826(3) 0.3907(2) 0.0291(8) Uani 1 1 d . . .
H11 H 0.4174 0.2091 0.4389 0.035 Uiso 1 1 calc R . .
C12 C 0.3481(3) 0.4309(3) 0.4019(2) 0.0261(7) Uani 1 1 d . . .
C13 C 0.3476(3) 0.5397(3) 0.3282(2) 0.0246(7) Uani 1 1 d . . .
C14 C 0.1276(4) 1.1770(4) 0.0622(2) 0.0386(9) Uani 1 1 d . . .
C15 C -0.0408(5) 1.2490(4) 0.0636(3) 0.0559(11) Uani 1 1 d . . .
H15A H -0.0680 1.3322 0.0165 0.084 Uiso 1 1 calc R . .
H15B H -0.0788 1.2827 0.1198 0.084 Uiso 1 1 calc R . .
H15C H -0.0813 1.1773 0.0555 0.084 Uiso 1 1 calc R . .
C16 C 0.1904(5) 1.2911(4) 0.0787(3) 0.0510(11) Uani 1 1 d . . .
H16A H 0.2962 1.2473 0.0771 0.076 Uiso 1 1 calc R . .
H16B H 0.1527 1.3204 0.1360 0.076 Uiso 1 1 calc R . .
H16C H 0.1616 1.3769 0.0334 0.076 Uiso 1 1 calc R . .
C17 C 0.1875(6) 1.1353(4) -0.0301(2) 0.0663(14) Uani 1 1 d . . .
H17A H 0.1474 1.0659 -0.0425 0.099 Uiso 1 1 calc R . .
H17B H 0.2933 1.0905 -0.0317 0.099 Uiso 1 1 calc R . .
H17C H 0.1594 1.2231 -0.0739 0.099 Uiso 1 1 calc R . .
C18 C 0.3445(4) 0.5868(4) 0.0878(2) 0.0410(9) Uani 1 1 d . . .
H18A H 0.4055 0.4888 0.0760 0.062 Uiso 1 1 calc R . .
H18B H 0.3461 0.6581 0.0356 0.062 Uiso 1 1 calc R . .
H18C H 0.2450 0.5908 0.1038 0.062 Uiso 1 1 calc R . .
C19 C 0.5588(4) 0.6283(4) 0.1383(3) 0.0455(10) Uani 1 1 d . . .
H19A H 0.5928 0.6550 0.1861 0.068 Uiso 1 1 calc R . .
H19B H 0.5556 0.7007 0.0860 0.068 Uiso 1 1 calc R . .
H19C H 0.6251 0.5321 0.1262 0.068 Uiso 1 1 calc R . .
C20 C 0.5717(4) 0.0752(3) 0.3001(2) 0.0362(8) Uani 1 1 d . . .
C21 C 0.4762(12) -0.0169(10) 0.3414(7) 0.050(3) Uiso 0.450(7) 1 d P A 1
H21A H 0.3894 0.0147 0.3090 0.075 Uiso 0.450(7) 1 calc PR A 1
H21B H 0.4477 -0.0028 0.4023 0.075 Uiso 0.450(7) 1 calc PR A 1
H21C H 0.5316 -0.1203 0.3388 0.075 Uiso 0.450(7) 1 calc PR A 1
C22 C 0.7055(10) 0.0203(10) 0.3648(6) 0.056(3) Uiso 0.450(7) 1 d P A 1
H22A H 0.7580 -0.0847 0.3662 0.084 Uiso 0.450(7) 1 calc PR A 1
H22B H 0.6664 0.0400 0.4237 0.084 Uiso 0.450(7) 1 calc PR A 1
H22C H 0.7716 0.0727 0.3428 0.084 Uiso 0.450(7) 1 calc PR A 1
C23 C 0.6347(13) 0.0473(12) 0.2129(7) 0.073(3) Uiso 0.450(7) 1 d P A 1
H23A H 0.6720 -0.0580 0.2116 0.109 Uiso 0.450(7) 1 calc PR A 1
H23B H 0.7140 0.0846 0.1977 0.109 Uiso 0.450(7) 1 calc PR A 1
H23C H 0.5604 0.0964 0.1709 0.109 Uiso 0.450(7) 1 calc PR A 1
C21A C 0.5400(10) -0.0331(9) 0.3743(6) 0.057(2) Uiso 0.550(7) 1 d P A 2
H21D H 0.4351 -0.0090 0.3840 0.086 Uiso 0.550(7) 1 calc PR A 2
H21E H 0.5788 -0.0285 0.4274 0.086 Uiso 0.550(7) 1 calc PR A 2
H21F H 0.5855 -0.1317 0.3593 0.086 Uiso 0.550(7) 1 calc PR A 2
C22A C 0.7343(9) 0.0470(9) 0.2800(6) 0.063(3) Uiso 0.550(7) 1 d P A 2
H22D H 0.7851 -0.0544 0.2706 0.095 Uiso 0.550(7) 1 calc PR A 2
H22E H 0.7732 0.0647 0.3292 0.095 Uiso 0.550(7) 1 calc PR A 2
H22F H 0.7482 0.1127 0.2275 0.095 Uiso 0.550(7) 1 calc PR A 2
C23A C 0.5230(8) 0.0426(8) 0.2126(5) 0.046(2) Uiso 0.550(7) 1 d P A 2
H23D H 0.5465 0.1052 0.1613 0.069 Uiso 0.550(7) 1 calc PR A 2
H23E H 0.4186 0.0629 0.2182 0.069 Uiso 0.550(7) 1 calc PR A 2
H23F H 0.5749 -0.0599 0.2059 0.069 Uiso 0.550(7) 1 calc PR A 2
C24 C 0.2788(3) 0.4703(3) 0.4909(2) 0.0294(8) Uani 1 1 d . . .
C25 C 0.3138(4) 0.5700(4) 0.5314(2) 0.0329(8) Uani 1 1 d . . .
H25 H 0.3760 0.6173 0.4999 0.039 Uiso 1 1 calc R . .
C26 C 0.2585(4) 0.5994(4) 0.6165(2) 0.0388(9) Uani 1 1 d . . .
H26 H 0.2850 0.6638 0.6421 0.047 Uiso 1 1 calc R . .
C27 C 0.1655(4) 0.5332(4) 0.6619(2) 0.0339(8) Uani 1 1 d . . .
C28 C 0.1230(3) 0.4364(3) 0.6254(2) 0.0312(8) Uani 1 1 d . . .
C29 C 0.1829(3) 0.4056(3) 0.5388(2) 0.0315(8) Uani 1 1 d . . .
H29 H 0.1569 0.3403 0.5137 0.038 Uiso 1 1 calc R . .
C30 C 0.0233(4) 0.3667(4) 0.6728(3) 0.0430(9) Uani 1 1 d . . .
H30 H -0.0041 0.3064 0.6441 0.052 Uiso 1 1 calc R . .
C31 C 0.0881(3) 0.9638(3) 0.3836(2) 0.0264(7) Uani 1 1 d . . .
O1 O 0.2760(2) 0.6847(2) 0.34377(13) 0.0287(5) Uani 1 1 d . . .
O2 O 0.0540(3) 0.8715(2) 0.43769(14) 0.0373(6) Uani 1 1 d . . .
O3 O 0.0677(3) 1.0965(2) 0.40019(15) 0.0424(7) Uani 1 1 d . . .
H3A H 0.0322 1.1042 0.4513 0.064 Uiso 1 1 calc R . .
O4 O 0.1103(3) 0.5645(3) 0.74620(15) 0.0487(7) Uani 1 1 d . . .
H4 H 0.0554 0.5185 0.7666 0.073 Uiso 1 1 calc R . .
O5 O -0.0278(3) 0.3828(3) 0.74964(17) 0.0552(8) Uani 1 1 d . . .

loop_
_atom_site_aniso_label
_atom_site_aniso_U_11
_atom_site_aniso_U_22
_atom_site_aniso_U_33
_atom_site_aniso_U_23
_atom_site_aniso_U_13
_atom_site_aniso_U_12
C1 0.0223(16) 0.0189(16) 0.0254(17) 0.0007(13) -0.0018(13) -0.0052(13)
C2 0.0230(17) 0.0236(17) 0.0272(17) -0.0024(14) -0.0012(13) -0.0071(13)
C3 0.0310(18) 0.0200(16) 0.0309(18) -0.0064(14) -0.0012(14) -0.0045(14)
C4 0.0341(19) 0.0193(16) 0.0287(18) -0.0014(13) -0.0043(14) -0.0085(14)
C5 0.040(2) 0.0270(18) 0.0209(16) -0.0030(14) 0.0036(14) -0.0126(15)
C6 0.0258(17) 0.0240(16) 0.0235(17) -0.0050(13) 0.0017(13) -0.0093(13)
C7 0.0305(18) 0.0228(17) 0.0246(17) -0.0047(13) 0.0042(14) -0.0054(14)
C8 0.0250(17) 0.0257(17) 0.0247(17) -0.0045(13) -0.0003(13) -0.0065(14)
C9 0.0279(18) 0.0266(18) 0.0268(18) -0.0079(14) 0.0010(14) -0.0041(14)
C10 0.0274(18) 0.0216(17) 0.0312(18) -0.0005(14) -0.0048(14) -0.0044(14)
C11 0.0298(18) 0.0238(17) 0.0278(18) 0.0027(14) -0.0010(14) -0.0065(14)
C12 0.0234(17) 0.0234(17) 0.0270(17) -0.0028(13) -0.0028(13) -0.0034(13)
C13 0.0206(16) 0.0209(16) 0.0284(17) -0.0046(13) -0.0017(13) -0.0028(13)
C14 0.055(2) 0.0226(18) 0.0308(19) 0.0021(15) -0.0011(17) -0.0093(16)
C15 0.066(3) 0.038(2) 0.057(3) 0.0102(19) -0.025(2) -0.013(2)
C16 0.074(3) 0.033(2) 0.047(2) 0.0007(17) 0.004(2) -0.026(2)
C17 0.122(4) 0.038(2) 0.029(2) 0.0041(18) -0.003(2) -0.022(2)
C18 0.062(3) 0.0282(19) 0.0278(19) -0.0050(15) -0.0081(17) -0.0077(17)
C19 0.039(2) 0.034(2) 0.052(2) -0.0012(17) 0.0145(18) -0.0093(17)
C20 0.038(2) 0.0204(17) 0.042(2) -0.0055(15) 0.0019(16) -0.0027(15)
C24 0.0261(18) 0.0216(17) 0.0301(18) 0.0042(14) -0.0033(14) -0.0003(14)
C25 0.0337(19) 0.0300(18) 0.0322(19) -0.0049(15) -0.0007(15) -0.0088(15)
C26 0.042(2) 0.035(2) 0.039(2) -0.0056(16) -0.0083(17) -0.0117(17)
C27 0.0329(19) 0.0274(18) 0.034(2) -0.0033(15) -0.0047(15) -0.0020(15)
C28 0.0270(18) 0.0232(17) 0.037(2) 0.0018(14) -0.0029(15) -0.0049(14)
C29 0.0309(19) 0.0250(17) 0.0332(19) -0.0027(14) -0.0031(15) -0.0044(14)
C30 0.034(2) 0.039(2) 0.052(3) -0.0052(18) 0.0008(18) -0.0103(17)
C31 0.0273(18) 0.0182(16) 0.0283(17) -0.0024(14) -0.0010(14) -0.0030(13)
O1 0.0345(13) 0.0191(11) 0.0230(11) -0.0021(9) 0.0002(9) 0.0000(9)
O2 0.0523(16) 0.0240(12) 0.0309(13) -0.0076(10) 0.0106(11) -0.0112(11)
O3 0.0689(18) 0.0252(13) 0.0318(13) -0.0118(10) 0.0160(12) -0.0181(12)
O4 0.0566(17) 0.0553(17) 0.0324(14) -0.0137(12) 0.0078(12) -0.0184(13)
O5 0.0588(18) 0.0602(18) 0.0419(16) -0.0114(13) 0.0191(14) -0.0217(14)

loop_
_atom_type_symbol
_atom_type_description
_atom_type_scat_dispersion_real
_atom_type_scat_dispersion_imag
_atom_type_scat_source
C C 0.0033 0.0016 'International Tables Vol C Tables 4.2.6.8 and 6.1.1.4'
H H 0.0000 0.0000 'International Tables Vol C Tables 4.2.6.8 and 6.1.1.4'
O O 0.0106 0.0060 'International Tables Vol C Tables 4.2.6.8 and 6.1.1.4'

loop_
_geom_angle_atom_site_label_1
_geom_angle_atom_site_label_2
_geom_angle_atom_site_label_3
_geom_angle
O1 C1 C6 122.6(3)
O1 C1 C2 115.9(3)
C6 C1 C2 121.4(3)
C3 C2 C1 118.6(3)
C3 C2 C31 119.2(3)
C1 C2 C31 122.2(3)
C4 C3 C2 122.2(3)
C3 C4 C5 117.0(3)
C3 C4 C14 120.2(3)
C5 C4 C14 122.8(3)
C4 C5 C6 123.4(3)
C1 C6 C5 117.3(3)
C1 C6 C7 122.0(3)
C5 C6 C7 120.8(3)
C8 C7 C6 110.3(2)
C8 C7 C19 109.3(3)
C6 C7 C19 108.7(3)
C8 C7 C18 109.0(3)
C6 C7 C18 109.2(3)
C19 C7 C18 110.4(3)
C13 C8 C9 117.6(3)
C13 C8 C7 121.4(3)
C9 C8 C7 121.0(3)
C10 C9 C8 123.2(3)
C9 C10 C11 116.8(3)
C9 C10 C20 121.4(3)
C11 C10 C20 121.8(3)
C12 C11 C10 122.6(3)
C11 C12 C13 117.9(3)
C11 C12 C24 120.2(3)
C13 C12 C24 121.9(3)
O1 C13 C8 123.1(3)
O1 C13 C12 114.9(3)
C8 C13 C12 122.0(3)
C17 C14 C15 108.9(3)
C17 C14 C16 108.0(3)
C15 C14 C16 108.9(3)
C17 C14 C4 112.4(3)
C15 C14 C4 109.0(3)
C16 C14 C4 109.5(3)
C23 C20 C21A 126.9(6)
C23 C20 C22A 61.8(6)
C21A C20 C22A 113.5(5)
C23 C20 C21 113.5(6)
C21A C20 C21 30.9(4)
C22A C20 C21 136.6(5)
C23 C20 C10 115.7(5)
C21A C20 C10 114.8(4)
C22A C20 C10 110.0(4)
C21 C20 C10 109.8(4)
C23 C20 C23A 42.4(5)
C21A C20 C23A 105.3(5)
C22A C20 C23A 103.7(5)
C21 C20 C23A 78.9(5)
C10 C20 C23A 108.8(3)
C23 C20 C22 107.7(6)
C21A C20 C22 73.6(5)
C22A C20 C22 48.7(4)
C21 C20 C22 104.3(6)
C10 C20 C22 104.8(4)
C23A C20 C22 142.8(5)
C29 C24 C25 117.2(3)
C29 C24 C12 121.3(3)
C25 C24 C12 121.4(3)
C26 C25 C24 122.1(3)
C27 C26 C25 119.2(3)
C26 C27 O4 118.6(3)
C26 C27 C28 121.9(3)
O4 C27 C28 119.5(3)
C27 C28 C29 118.0(3)
C27 C28 C30 122.3(3)
C29 C28 C30 119.7(3)
C24 C29 C28 121.5(3)
O5 C30 C28 123.4(4)
O2 C31 O3 122.8(3)
O2 C31 C2 123.6(3)
O3 C31 C2 113.6(3)
C1 O1 C13 119.0(2)

loop_
_geom_bond_atom_site_label_1
_geom_bond_atom_site_label_2
_geom_bond_distance
C1 O1 1.377(3)
C1 C6 1.380(4)
C1 C2 1.402(4)
C2 C3 1.387(4)
C2 C31 1.487(4)
C3 C4 1.380(4)
C4 C5 1.390(4)
C4 C14 1.536(4)
C5 C6 1.397(4)
C6 C7 1.531(4)
C7 C8 1.529(4)
C7 C19 1.534(5)
C7 C18 1.535(5)
C8 C13 1.382(4)
C8 C9 1.392(4)
C9 C10 1.389(4)
C10 C11 1.393(4)
C10 C20 1.539(4)
C11 C12 1.389(4)
C12 C13 1.397(4)
C12 C24 1.495(4)
C13 O1 1.382(3)
C14 C17 1.529(5)
C14 C15 1.529(5)
C14 C16 1.535(5)
C20 C23 1.427(11)
C20 C21A 1.486(8)
C20 C22A 1.508(8)
C20 C21 1.531(9)
C20 C23A 1.607(8)
C20 C22 1.614(10)
C24 C29 1.379(4)
C24 C25 1.413(4)
C25 C26 1.386(5)
C26 C27 1.354(5)
C27 O4 1.379(4)
C27 C28 1.396(5)
C28 C29 1.419(4)
C28 C30 1.437(5)
C30 O5 1.233(4)
C31 O2 1.218(4)
C31 O3 1.310(4)
